data_7061949
loop_
_publ_author_name
'Wang, Jin-Jin'
'Li, Le-Qian'
'Zhu, Zi-Hao'
'Zheng, Teng-Fei'
'Xu, Hui'
'Peng, Yan'
'Chen, Jing-Lin'
'Liu, Sui-Jun'
'Wen, He-Rui'

_publ_section_title
;
 Facile fabrication and luminescence properties of a new ZnII coordination
 polymer-based fluorescent sensor toward antibiotics
;
_journal_issue 43
_journal_name_full 'New Journal of Chemistry'
_journal_page_first 20623
_journal_page_last 20628
_journal_paper_doi 10.1039/D2NJ03797A
_journal_volume 46
_journal_year 2022
_chemical_formula_moiety 'C28 H18 N8 O8 S Zn2, H2 O'
_chemical_formula_sum 'C28 H20 N8 O9 S Zn2'
_chemical_formula_weight 775.377
_space_group_crystal_system monoclinic
_space_group_IT_number 15
_space_group_name_Hall '-I 2ya'
_space_group_name_H-M_alt 'I 1 2/a 1'
_symmetry_Int_Tables_number 15
_audit_creation_date 2022-09-07
_audit_creation_method
;
Olex2 1.5-beta
(compiled 2022.03.08 svn.r54f81f84 for OlexSys, GUI svn.r6498)
;
_audit_update_record
;
2022-09-08 deposited with the CCDC.	2022-10-04 downloaded from the CCDC.
;
_cell_angle_alpha 90
_cell_angle_beta 92.034(8)
_cell_angle_gamma 90
_cell_formula_units_Z 4
_cell_length_a 16.1256(19)
_cell_length_b 7.6341(9)
_cell_length_c 22.805(3)
_cell_measurement_reflns_used 9900
_cell_measurement_temperature 138.0
_cell_measurement_theta_max 27.501
_cell_measurement_theta_min 2.953
_cell_volume 2805.6(6)
_computing_cell_refinement 'SAINT V8.38A (Bruker, 2018)'
_computing_data_reduction 'SAINT V8.38A (Bruker, 2018)'
_computing_molecular_graphics 'Olex2 1.5-beta (Dolomanov et al., 2009)'
_computing_publication_material 'Olex2 1.5-beta (Dolomanov et al., 2009)'
_computing_structure_refinement 'olex2.refine 1.5-beta (Bourhis et al., 2015)'
_diffrn_ambient_temperature 138.0
_diffrn_measured_fraction_theta_full 0.9980
_diffrn_measured_fraction_theta_max 0.9981
_diffrn_measurement_device_type 'Bruker APEX-II CCD'
_diffrn_measurement_method '\f and \w scans'
_diffrn_radiation_type 'Mo K\a'
_diffrn_radiation_wavelength 0.71073
_diffrn_reflns_av_R_equivalents 0.0333
_diffrn_reflns_av_unetI/netI 0.0200
_diffrn_reflns_Laue_measured_fraction_full 0.9980
_diffrn_reflns_Laue_measured_fraction_max 0.9981
_diffrn_reflns_limit_h_max 20
_diffrn_reflns_limit_h_min -20
_diffrn_reflns_limit_k_max 9
_diffrn_reflns_limit_k_min -9
_diffrn_reflns_limit_l_max 29
_diffrn_reflns_limit_l_min -29
_diffrn_reflns_number 25287
_diffrn_reflns_point_group_measured_fraction_full 0.9980
_diffrn_reflns_point_group_measured_fraction_max 0.9981
_diffrn_reflns_theta_full 25.2417
_diffrn_reflns_theta_max 27.53
_diffrn_reflns_theta_min 2.81
_diffrn_source_current 30.0
_diffrn_source_power 1.35
_diffrn_source_voltage 45.0
_diffrn_standards_number 0
_exptl_absorpt_coefficient_mu 1.859
_exptl_absorpt_correction_T_max 0.7456
_exptl_absorpt_correction_T_min 0.6590
_exptl_absorpt_correction_type multi-scan
_exptl_absorpt_process_details
;
SADABS-2016/2 (Bruker,2016/2) was used for absorption correction.
wR2(int) was 0.0588 before and 0.0482 after correction.
The Ratio of minimum to maximum transmission is 0.8839.
The \l/2 correction factor is Not present.
;
_exptl_crystal_density_diffrn 1.836
_exptl_crystal_description block
_exptl_crystal_F_000 1572.291
_exptl_crystal_size_max 0.3
_exptl_crystal_size_mid 0.3
_exptl_crystal_size_min 0.3
_refine_diff_density_max 0.4671
_refine_diff_density_min -0.4564
_refine_diff_density_rms 0.0799
_refine_ls_d_res_high 0.7689
_refine_ls_d_res_low 7.2388
_refine_ls_goodness_of_fit_ref 1.0787
_refine_ls_hydrogen_treatment constr
_refine_ls_matrix_type full
_refine_ls_number_constraints 22
_refine_ls_number_parameters 238
_refine_ls_number_reflns 3220
_refine_ls_number_restraints 0
_refine_ls_restrained_S_all 1.0787
_refine_ls_R_factor_all 0.0374
_refine_ls_R_factor_gt 0.0296
_refine_ls_shift/su_max 0.0003
_refine_ls_shift/su_mean 0.0000
_refine_ls_structure_factor_coef Fsqd
_refine_ls_weighting_details 'w=1/[\s^2^(Fo^2^)+(0.0314P)^2^+5.4958P] where P=(Fo^2^+2Fc^2^)/3'
_refine_ls_weighting_scheme calc
_refine_ls_wR_factor_gt 0.0713
_refine_ls_wR_factor_ref 0.0765
_reflns_Friedel_coverage 0.0
_reflns_limit_h_max 20
_reflns_limit_h_min 0
_reflns_limit_k_max 9
_reflns_limit_k_min 0
_reflns_limit_l_max 29
_reflns_limit_l_min -29
_reflns_number_gt 2802
_reflns_number_total 3220
_reflns_threshold_expression I>=2u(I)
_cod_data_source_file d2nj03797a2.cif
_cod_data_source_block JXUST-17
_cod_depositor_comments 'Adding full bibliography for 7061949.cif.'
_cod_original_sg_symbol_Hall '-C 2yc (x+z,y,-x)'
_cod_database_code 7061949
_olex2_refinement_description
;
1. Fixed Uiso
 At 1.2 times of:
  All C(H) groups, All N(H,H) groups
 At 1.5 times of:
  All O(H,H) groups
2. Others
 Fixed Sof: S3(0.5) N4(0.5) N2(0.5) O5(0.5) H13(0.5) H14(0.5) H2(0.5) H5a(0.5)
 H5b(0.5)
3.a Free rotating group:
 O5(H5a,H5b)
3.b Secondary CH2 refined with riding coordinates:
 N3(H3a,H3b)
3.c Aromatic/amide H refined with riding coordinates:
 C3(H3), C15(H15), C7(H7), C9(H9), C10(H10), C11(H11), C13(H13), C14(H14)
;
_olex2_submission_special_instructions 'No special instructions were received'

loop_
_space_group_symop_id
_space_group_symop_operation_xyz
1 x,y,z
2 -x+1/2,y,-z
3 -x,-y,-z
4 x-1/2,-y,z
5 x+1/2,y+1/2,z+1/2
6 -x+1,y+1/2,-z+1/2
7 -x+1/2,-y+1/2,-z+1/2
8 x,-y+1/2,z+1/2

loop_
_atom_site_label
_atom_site_type_symbol
_atom_site_fract_x
_atom_site_fract_y
_atom_site_fract_z
_atom_site_U_iso_or_equiv
_atom_site_adp_type
_atom_site_occupancy
_atom_site_refinement_flags_posn
_atom_site_disorder_group
Zn1 Zn -0.016955(14) 0.26330(3) 0.339961(12) 0.02416(9) Uani 1.000000 . .
O1 O 0.11151(10) 0.5520(2) 0.30668(9) 0.0395(4) Uani 1.000000 . .
O2 O 0.10313(9) 0.2790(2) 0.33964(9) 0.0366(4) Uani 1.000000 . .
O3 O 0.34576(11) -0.1044(2) 0.35305(10) 0.0456(5) Uani 1.000000 . .
O4 O 0.46769(9) -0.00722(19) 0.32875(8) 0.0295(4) Uani 1.000000 . .
N1 N -0.04773(12) 0.4173(3) 0.40738(9) 0.0324(4) Uani 1.000000 . .
N3 N 0.42188(10) 0.6237(2) 0.26738(8) 0.0232(4) Uani 1.000000 . .
H3a H 0.39124(10) 0.7075(2) 0.24733(8) 0.0278(4) Uiso 1.000000 R .
H3b H 0.46010(10) 0.5787(2) 0.24243(8) 0.0278(4) Uiso 1.000000 R .
N6 N -0.04977(14) 0.6646(3) 0.45657(10) 0.0391(5) Uani 1.000000 . .
C1 C 0.39027(13) 0.0153(3) 0.33616(10) 0.0261(4) Uani 1.000000 . .
C2 C 0.35394(12) 0.1917(3) 0.32209(10) 0.0233(4) Uani 1.000000 . .
C3 C 0.26946(13) 0.2207(3) 0.32898(11) 0.0264(5) Uani 1.000000 . .
H3 H 0.23562(13) 0.1298(3) 0.34355(11) 0.0316(5) Uiso 1.000000 R .
C4 C 0.23479(12) 0.3816(3) 0.31463(10) 0.0240(4) Uani 1.000000 . .
C15 C 0.28426(12) 0.5151(3) 0.29341(10) 0.0234(4) Uani 1.000000 . .
H15 H 0.26059(12) 0.6259(3) 0.28385(10) 0.0280(5) Uiso 1.000000 R .
C6 C 0.36805(12) 0.4861(3) 0.28627(9) 0.0212(4) Uani 1.000000 . .
C7 C 0.40282(12) 0.3253(3) 0.30089(10) 0.0225(4) Uani 1.000000 . .
H7 H 0.46047(12) 0.3064(3) 0.29637(10) 0.0270(5) Uiso 1.000000 R .
C8 C 0.14270(12) 0.4104(3) 0.32032(10) 0.0260(5) Uani 1.000000 . .
C9 C -0.00647(16) 0.5612(3) 0.42081(11) 0.0362(5) Uani 1.000000 . .
H9 H 0.04692(16) 0.5887(3) 0.40709(11) 0.0434(7) Uiso 1.000000 R .
C10 C -0.12118(18) 0.4295(4) 0.43524(14) 0.0484(7) Uani 1.000000 . .
H10 H -0.16427(18) 0.3446(4) 0.43327(14) 0.0580(8) Uiso 1.000000 R .
C11 C -0.12319(19) 0.5789(4) 0.46563(15) 0.0576(9) Uani 1.000000 . .
H11 H -0.16701(19) 0.6183(4) 0.48906(15) 0.0691(10) Uiso 1.000000 R .
C12 C -0.02489(19) 0.8319(3) 0.47847(12) 0.0427(6) Uani 1.000000 . .
C13 C 0.0532(2) 0.8986(4) 0.46753(15) 0.0582(9) Uani 1.000000 . .
C14 C -0.0783(2) 0.9334(4) 0.51070(14) 0.0566(8) Uani 1.000000 . .
S3 S -0.20314(14) 1.0580(3) 0.55800(13) 0.1032(10) Uani 0.500000 . 1
N4 N 0.1240(4) 0.8149(7) 0.4391(3) 0.0680(18) Uani 0.500000 . 1
N2 N -0.1684(4) 0.8967(7) 0.5219(3) 0.0719(19) Uani 0.500000 . 1
O5 O -0.1930(4) 1.2045(10) 0.6059(3) 0.096(2) Uani 0.500000 . 2
H13 H 0.0904(2) 0.8316(4) 0.44523(15) 0.0698(10) Uiso 0.500000 R 2
H14 H -0.1322(2) 0.8908(4) 0.51835(14) 0.0679(10) Uiso 0.500000 R 2
H5a H -0.241(3) 1.175(15) 0.619(4) 0.145(3) Uiso 0.500000 G 2
H5b H -0.168(6) 1.259(15) 0.635(3) 0.145(3) Uiso 0.500000 G 2

loop_
_atom_site_aniso_label
_atom_site_aniso_U_11
_atom_site_aniso_U_22
_atom_site_aniso_U_33
_atom_site_aniso_U_12
_atom_site_aniso_U_13
_atom_site_aniso_U_23
Zn1 0.01779(13) 0.01536(13) 0.03938(16) -0.00093(9) 0.00184(10) -0.00507(10)
O1 0.0210(7) 0.0305(9) 0.0674(13) 0.0080(7) 0.0066(8) 0.0121(9)
O2 0.0159(7) 0.0290(8) 0.0651(12) -0.0032(6) 0.0023(7) 0.0072(8)
O3 0.0361(9) 0.0194(8) 0.0825(15) 0.0033(7) 0.0197(9) 0.0144(9)
O4 0.0212(7) 0.0170(7) 0.0503(10) 0.0053(6) 0.0024(7) 0.0031(7)
N1 0.0345(10) 0.0277(10) 0.0351(11) 0.0004(8) 0.0012(8) -0.0074(8)
N3 0.0174(7) 0.0153(8) 0.0370(10) 0.0012(6) 0.0050(7) 0.0030(7)
N6 0.0517(13) 0.0295(11) 0.0362(12) -0.0008(10) 0.0049(10) -0.0100(9)
C1 0.0240(10) 0.0166(10) 0.0379(12) 0.0034(8) 0.0019(9) 0.0007(9)
C2 0.0195(9) 0.0147(9) 0.0356(12) 0.0014(7) 0.0007(8) -0.0004(8)
C3 0.0184(9) 0.0181(10) 0.0425(13) -0.0023(8) 0.0009(9) 0.0017(9)
C4 0.0162(9) 0.0201(10) 0.0357(12) -0.0002(8) -0.0003(8) -0.0012(9)
C15 0.0181(9) 0.0157(9) 0.0361(12) 0.0028(7) -0.0008(8) 0.0007(8)
C6 0.0185(9) 0.0149(9) 0.0301(11) -0.0024(7) 0.0014(8) -0.0018(8)
C7 0.0152(9) 0.0172(9) 0.0352(12) 0.0011(7) 0.0022(8) -0.0026(8)
C8 0.0164(9) 0.0236(10) 0.0379(13) -0.0003(8) 0.0002(8) 0.0002(9)
C9 0.0408(13) 0.0316(13) 0.0362(14) -0.0002(10) 0.0022(11) -0.0093(10)
C10 0.0431(15) 0.0448(16) 0.0580(18) -0.0105(12) 0.0136(13) -0.0158(14)
C11 0.0521(17) 0.0582(19) 0.064(2) -0.0054(15) 0.0250(15) -0.0245(16)
C12 0.0639(18) 0.0291(13) 0.0354(14) -0.0004(12) 0.0036(12) -0.0101(11)
C13 0.088(2) 0.0359(15) 0.0517(19) -0.0075(16) 0.0179(17) -0.0176(14)
C14 0.084(2) 0.0364(15) 0.0507(18) -0.0074(15) 0.0152(16) -0.0154(13)
S3 0.0922(14) 0.0507(10) 0.173(2) -0.0257(10) 0.0988(17) -0.0478(13)
N4 0.076(4) 0.042(3) 0.090(4) -0.012(3) 0.052(3) -0.031(3)
N2 0.072(4) 0.039(3) 0.109(5) -0.017(3) 0.060(4) -0.025(3)
O5 0.064(3) 0.096(5) 0.133(6) -0.013(3) 0.050(4) -0.012(4)

loop_
_atom_type_symbol
_atom_type_scat_dispersion_real
_atom_type_scat_dispersion_imag
_atom_type_scat_Cromer_Mann_a1
_atom_type_scat_Cromer_Mann_a2
_atom_type_scat_Cromer_Mann_a3
_atom_type_scat_Cromer_Mann_a4
_atom_type_scat_Cromer_Mann_b1
_atom_type_scat_Cromer_Mann_b2
_atom_type_scat_Cromer_Mann_b3
_atom_type_scat_Cromer_Mann_b4
_atom_type_scat_Cromer_Mann_c
_atom_type_scat_source
_atom_type_scat_dispersion_source
C 0.00347 0.00161 2.31000 1.02000 1.58860 0.86500 20.84390 10.20750 0.56870 51.65120 0.21560 'International Tables Volume C Table 6.1.1.4 (pp. 500-502)' 'Henke, Gullikson and Davis, At. Data and Nucl. Data Tables, 1993, 54, 2'
H 0.00000 0.00000 0.49300 0.32291 0.14019 0.04081 10.51090 26.12570 3.14236 57.79970 0.00304 'International Tables Volume C Table 6.1.1.4 (pp. 500-502)' 'Henke, Gullikson and Davis, At. Data and Nucl. Data Tables, 1993, 54, 2'
N 0.00653 0.00323 12.21260 3.13220 2.01250 1.16630 0.00570 9.89330 28.99750 0.58260 -11.52900 'International Tables Volume C Table 6.1.1.4 (pp. 500-502)' 'Henke, Gullikson and Davis, At. Data and Nucl. Data Tables, 1993, 54, 2'
O 0.01158 0.00611 3.04850 2.28680 1.54630 0.86700 13.27710 5.70110 0.32390 32.90890 0.25080 'International Tables Volume C Table 6.1.1.4 (pp. 500-502)' 'Henke, Gullikson and Davis, At. Data and Nucl. Data Tables, 1993, 54, 2'
S 0.12424 0.12443 6.90530 5.20340 1.43790 1.58630 1.46790 22.21510 0.25360 56.17200 0.86690 'International Tables Volume C Table 6.1.1.4 (pp. 500-502)' 'Henke, Gullikson and Davis, At. Data and Nucl. Data Tables, 1993, 54, 2'
Zn 0.31207 1.46666 14.07430 7.03180 5.16520 2.41000 3.26550 0.23330 10.31630 58.70970 1.30410 'International Tables Volume C Table 6.1.1.4 (pp. 500-502)' 'Henke, Gullikson and Davis, At. Data and Nucl. Data Tables, 1993, 54, 2'

loop_
_geom_angle_atom_site_label_1
_geom_angle_atom_site_label_2
_geom_angle_atom_site_label_3
_geom_angle
_geom_angle_site_symmetry_1
_geom_angle_site_symmetry_3
_geom_angle_publ_flag
O4 Zn1 O2 100.37(7) 4 . ?
N1 Zn1 O2 103.90(8) . . ?
N1 Zn1 O4 129.84(8) . 4 ?
N3 Zn1 O2 114.57(7) 4_565 . ?
N3 Zn1 O4 104.60(7) 4_565 4 ?
N3 Zn1 N1 104.04(8) 4_565 . ?
C1 Zn1 O2 128.57(7) 4 . ?
C1 Zn1 O4 28.54(6) 4 4 ?
C1 Zn1 N1 110.25(8) 4 . ?
C1 Zn1 N3 93.25(7) 4 4_565 ?
C8 O2 Zn1 124.13(14) . . ?
C1 O4 Zn1 103.49(13) . 4_655 ?
C9 N1 Zn1 121.99(17) . . ?
C10 N1 Zn1 129.54(17) . . ?
C10 N1 C9 105.9(2) . . ?
H3a N3 Zn1 109.71(5) . 4_665 ?
H3b N3 Zn1 109.71(5) . 4_665 ?
H3b N3 H3a 108.2 . . ?
C6 N3 Zn1 109.76(13) . 4_665 ?
C6 N3 H3a 109.71(11) . . ?
C6 N3 H3b 109.71(11) . . ?
C11 N6 C9 106.2(2) . . ?
C12 N6 C9 126.3(2) . . ?
C12 N6 C11 127.4(2) . . ?
O3 C1 Zn1 73.98(12) . 4_655 ?
O4 C1 Zn1 47.97(10) . 4_655 ?
O4 C1 O3 121.65(19) . . ?
C2 C1 Zn1 164.20(16) . 4_655 ?
C2 C1 O3 120.36(19) . . ?
C2 C1 O4 117.96(18) . . ?
C3 C2 C1 119.66(19) . . ?
C7 C2 C1 120.85(18) . . ?
C7 C2 C3 119.47(19) . . ?
H3 C3 C2 119.91(12) . . ?
C4 C3 C2 120.18(19) . . ?
C4 C3 H3 119.91(12) . . ?
C15 C4 C3 120.02(18) . . ?
C8 C4 C3 119.92(18) . . ?
C8 C4 C15 120.03(18) . . ?
H15 C15 C4 120.07(11) . . ?
C6 C15 C4 119.85(18) . . ?
C6 C15 H15 120.07(12) . . ?
C15 C6 N3 121.36(18) . . ?
C7 C6 N3 118.40(17) . . ?
C7 C6 C15 120.11(18) . . ?
C6 C7 C2 120.37(18) . . ?
H7 C7 C2 119.82(12) . . ?
H7 C7 C6 119.82(11) . . ?
O2 C8 O1 125.07(19) . . ?
C4 C8 O1 120.08(19) . . ?
C4 C8 O2 114.85(18) . . ?
N6 C9 N1 111.2(2) . . ?
H9 C9 N1 124.40(14) . . ?
H9 C9 N6 124.40(14) . . ?
H10 C10 N1 125.15(15) . . ?
C11 C10 N1 109.7(2) . . ?
C11 C10 H10 125.15(17) . . ?
C10 C11 N6 107.0(2) . . ?
H11 C11 N6 126.52(15) . . ?
H11 C11 C10 126.52(17) . . ?
C13 C12 N6 120.8(2) . . ?
C14 C12 N6 120.9(3) . . ?
C14 C12 C13 118.3(3) . . ?
C14 C13 C12 121.0(3) 3_576 . ?
N4 C13 C12 129.8(3) . . ?
N4 C13 C14 109.0(3) . 3_576 ?
H13 C13 C12 119.50(16) . . ?
H13 C13 C14 119.5(2) . 3_576 ?
H13 C13 N4 11.4(3) . . ?
C13 C14 C12 120.7(3) 3_576 . ?
N2 C14 C12 127.2(3) . . ?
N2 C14 C13 111.8(3) . 3_576 ?
H14 C14 C12 119.65(18) . . ?
H14 C14 C13 119.6(2) . 3_576 ?
H14 C14 N2 9.4(2) . . ?
N2 S3 N4 101.2(3) . 3_576 ?
S3 N4 C13 110.3(3) 3_576 . ?
S3 N2 C14 107.6(3) . . ?
H5b O5 H5a 104.5 . . ?

loop_
_geom_bond_atom_site_label_1
_geom_bond_atom_site_label_2
_geom_bond_distance
_geom_bond_site_symmetry_2
_geom_bond_publ_flag
Zn1 O2 1.9404(15) . ?
Zn1 O4 1.9860(15) 4 ?
Zn1 N1 2.011(2) . ?
Zn1 N3 2.0837(19) 4_565 ?
Zn1 C1 2.600(2) 4 ?
O1 C8 1.228(3) . ?
O2 C8 1.276(3) . ?
O3 C1 1.232(3) . ?
O4 C1 1.277(2) . ?
N1 C9 1.315(3) . ?
N1 C10 1.367(3) . ?
N3 H3a 0.9200 . ?
N3 H3b 0.9200 . ?
N3 C6 1.438(2) . ?
N6 C9 1.348(3) . ?
N6 C11 1.375(4) . ?
N6 C12 1.424(3) . ?
C1 C2 1.499(3) . ?
C2 C3 1.395(3) . ?
C2 C7 1.386(3) . ?
C3 H3 0.9500 . ?
C3 C4 1.384(3) . ?
C4 C15 1.391(3) . ?
C4 C8 1.511(3) . ?
C15 H15 0.9500 . ?
C15 C6 1.385(3) . ?
C6 C7 1.386(3) . ?
C7 H7 0.9500 . ?
C9 H9 0.9500 . ?
C10 H10 0.9500 . ?
C10 C11 1.335(4) . ?
C11 H11 0.9500 . ?
C12 C13 1.388(4) . ?
C12 C14 1.389(4) . ?
C13 C14 1.428(4) 3_576 ?
C13 N4 1.478(6) . ?
C13 H13 0.9500 . ?
C14 N2 1.509(6) . ?
C14 H14 0.9500 . ?
S3 N4 1.603(6) 3_576 ?
S3 N2 1.594(5) . ?
O5 H5a 0.8700 . ?
O5 H5b 0.8700 . ?

loop_
_geom_torsion_atom_site_label_1
_geom_torsion_atom_site_label_2
_geom_torsion_atom_site_label_3
_geom_torsion_atom_site_label_4
_geom_torsion
_geom_torsion_site_symmetry_1
_geom_torsion_site_symmetry_2
_geom_torsion_site_symmetry_3
_geom_torsion_site_symmetry_4
_geom_torsion_publ_flag
Zn1 O2 C8 O1 10.0(2) . . . . ?
Zn1 O2 C8 C4 -169.84(18) . . . . ?
Zn1 O4 C1 O3 7.22(18) 4_655 . . . ?
Zn1 O4 C1 C2 -171.16(13) 4_655 . . . ?
Zn1 N1 C9 N6 164.1(2) . . . . ?
Zn1 N1 C10 C11 -162.5(3) . . . . ?
Zn1 N3 C6 C15 97.19(15) 4_665 . . . ?
Zn1 N3 C6 C7 -78.77(15) 4_665 . . . ?
Zn1 C1 C2 C3 154.5(6) 4_655 . . . ?
Zn1 C1 C2 C7 -23.9(6) 4_655 . . . ?
O1 C8 C4 C3 -178.8(2) . . . . ?
O1 C8 C4 C15 -0.6(3) . . . . ?
O2 C8 C4 C3 1.1(3) . . . . ?
O2 C8 C4 C15 179.3(2) . . . . ?
O3 C1 C2 C3 0.9(3) . . . . ?
O3 C1 C2 C7 -177.5(2) . . . . ?
O4 C1 C2 C3 179.3(2) . . . . ?
O4 C1 C2 C7 0.9(3) . . . . ?
N1 C9 N6 C11 -0.3(3) . . . . ?
N1 C9 N6 C12 -178.2(2) . . . . ?
N1 C10 C11 N6 0.5(3) . . . . ?
N3 C6 C15 C4 -176.7(2) . . . . ?
N3 C6 C7 C2 176.79(19) . . . . ?
N6 C12 C13 C14 179.9(3) . . . 3_576 ?
N6 C12 C13 N4 -6.2(5) . . . . ?
N6 C12 C14 C13 -179.9(3) . . . 3_576 ?
N6 C12 C14 N2 -6.7(5) . . . . ?
C1 C2 C3 C4 -178.3(2) . . . . ?
C1 C2 C7 C6 177.9(2) . . . . ?
C2 C3 C4 C15 -0.2(3) . . . . ?
C2 C3 C4 C8 178.0(2) . . . . ?
C2 C7 C6 C15 0.8(3) . . . . ?
C3 C4 C15 C6 0.5(3) . . . . ?
C4 C15 C6 C7 -0.8(3) . . . . ?
C12 C13 C14 C12 -0.6(3) . . 3_576 3_576 ?
C12 C13 C14 N2 173.5(4) . . 3_576 3_576 ?
C12 C13 N4 S3 -175.1(5) . . . 3_576 ?
C12 C14 C13 C12 0.6(3) . . 3_576 3_576 ?
C12 C14 C13 N4 175.7(4) . . 3_576 3_576 ?
C12 C14 N2 S3 -176.7(5) . . . . ?
C13 C14 N2 S3 -3.0(3) 3_576 . . . ?
C13 N4 S3 N2 2.3(5) . . 3_576 3_576 ?
C14 N2 S3 N4 3.1(5) . . . 3_576 ?
